data_7121360
loop_
_publ_author_name
'Jim\'enez, Vicente G'
'Tapia, Rub\'en'
'Medel, Miguel A.'
'Mariz, In\^es F A'
'Ribeiro, T\^ania'
'Blanco, Victor'
'Cuerva, Juan M.'
'Ma\,c\^oas, Ermelinda'
'Campa\~na, Araceli G'

_publ_section_title
;
 Aggregation-induced emission of [3]cumulenes functionalized with
 heptagon-containing polyphenylenes.
;
_journal_issue 27
_journal_name_full 'Chemical communications (Cambridge, England)'
_journal_page_first 3359
_journal_page_last 3362
_journal_paper_doi 10.1039/c8cc00386f
_journal_volume 54
_journal_year 2018
_chemical_formula_sum 'C109 H93 Cl15'
_chemical_formula_weight 1934.58
_space_group_crystal_system orthorhombic
_space_group_IT_number 19
_space_group_name_Hall 'P 2ac 2ab'
_space_group_name_H-M_alt 'P 21 21 21'
_symmetry_space_group_name_Hall 'P 2ac 2ab'
_symmetry_space_group_name_H-M 'P 21 21 21'
_atom_sites_solution_hydrogens geom
_audit_creation_method SHELXL-2016/4
_audit_update_record
;
2018-01-16 deposited with the CCDC.
2018-03-06 downloaded from the CCDC.
;
_cell_angle_alpha 90
_cell_angle_beta 90
_cell_angle_gamma 90
_cell_formula_units_Z 4
_cell_length_a 11.3561(10)
_cell_length_b 27.561(3)
_cell_length_c 31.571(3)
_cell_measurement_reflns_used 9064
_cell_measurement_temperature 100(2)
_cell_measurement_theta_max 59.071
_cell_measurement_theta_min 3.2265
_cell_volume 9881.3(17)
_computing_cell_refinement 'Bruker APEX3'
_computing_data_collection 'Bruker APEX3'
_computing_data_reduction 'Bruker SAINT V8.37A'
_computing_molecular_graphics 'Ortep 3 and Chimera 1.10.1'
_computing_publication_material 'WinGX CIF routines'
_computing_structure_refinement 'SHELXL-2016/4 (Sheldrick, 2016)'
_computing_structure_solution 'SIR2014 (Burla et al. 2014)'
_diffrn_ambient_temperature 100(2)
_diffrn_measured_fraction_theta_full 0.996
_diffrn_measured_fraction_theta_max 0.996
_diffrn_measurement_device_type 'Bruker D8 Venture'
_diffrn_radiation_type CuK\a
_diffrn_radiation_wavelength 1.54178
_diffrn_reflns_av_R_equivalents 0.0578
_diffrn_reflns_av_unetI/netI 0.0386
_diffrn_reflns_Laue_measured_fraction_full 0.996
_diffrn_reflns_Laue_measured_fraction_max 0.996
_diffrn_reflns_limit_h_max 9
_diffrn_reflns_limit_h_min -12
_diffrn_reflns_limit_k_max 29
_diffrn_reflns_limit_k_min -30
_diffrn_reflns_limit_l_max 35
_diffrn_reflns_limit_l_min -33
_diffrn_reflns_number 73156
_diffrn_reflns_point_group_measured_fraction_full 0.996
_diffrn_reflns_point_group_measured_fraction_max 0.996
_diffrn_reflns_theta_full 59.072
_diffrn_reflns_theta_max 59.072
_diffrn_reflns_theta_min 2.128
_exptl_absorpt_coefficient_mu 4.188
_exptl_absorpt_correction_T_max 1.0000
_exptl_absorpt_correction_T_min 0.8435
_exptl_absorpt_correction_type numerical
_exptl_absorpt_process_details
;
SADABS-2014/5 (Bruker,2014/5) was used for absorption correction.
wR2(int) was 0.0761 after correction.
The ratio of minimum to maximum apparent transmission was 0.8435.
;
_exptl_crystal_colour 'pale yellow'
_exptl_crystal_density_diffrn 1.300
_exptl_crystal_description 'irregular block'
_exptl_crystal_F_000 4008
_exptl_crystal_size_max 0.210
_exptl_crystal_size_mid 0.160
_exptl_crystal_size_min 0.110
_refine_diff_density_max 1.421
_refine_diff_density_min -1.742
_refine_diff_density_rms 0.174
_refine_ls_abs_structure_details
;
 Refined as an inversion twin.
;
_refine_ls_abs_structure_Flack 0.51(3)
_refine_ls_extinction_method none
_refine_ls_goodness_of_fit_ref 1.588
_refine_ls_hydrogen_treatment constr
_refine_ls_matrix_type full
_refine_ls_number_parameters 1130
_refine_ls_number_reflns 14174
_refine_ls_number_restraints 36
_refine_ls_restrained_S_all 1.586
_refine_ls_R_factor_all 0.1130
_refine_ls_R_factor_gt 0.1095
_refine_ls_shift/su_max 0.174
_refine_ls_shift/su_mean 0.000
_refine_ls_structure_factor_coef Fsqd
_refine_ls_weighting_details 'w=1/[\s^2^(Fo^2^)+(0.2000P)^2^] where P=(Fo^2^+2Fc^2^)/3'
_refine_ls_weighting_scheme calc
_refine_ls_wR_factor_gt 0.3178
_refine_ls_wR_factor_ref 0.3233
_reflns_Friedel_coverage 0.814
_reflns_Friedel_fraction_full 0.996
_reflns_Friedel_fraction_max 0.996
_reflns_number_gt 13473
_reflns_number_total 14174
_reflns_threshold_expression 'I > 2\s(I)'
_cod_data_source_file c8cc00386f2.cif
_cod_data_source_block shelx_CCDC3
_cod_depositor_comments 'Adding full bibliography for 7121357--7121360.cif.'
_cod_original_cell_volume 9881.1(15)
_cod_database_code 7121360
_shelx_shelxl_version_number 2016/4
_shelx_space_group_comment
;
The symmetry employed for this shelxl refinement is uniquely defined
by the following loop, which should always be used as a source of
symmetry information in preference to the above space-group names.
They are only intended as comments.
;
_shelx_estimated_absorpt_t_min 0.473
_shelx_estimated_absorpt_t_max 0.656

loop_
_space_group_symop_operation_xyz
'x, y, z'
'-x+1/2, -y, z+1/2'
'x+1/2, -y+1/2, -z'
'-x, y+1/2, -z+1/2'

loop_
_atom_site_label
_atom_site_type_symbol
_atom_site_fract_x
_atom_site_fract_y
_atom_site_fract_z
_atom_site_U_iso_or_equiv
_atom_site_adp_type
_atom_site_occupancy
_atom_site_site_symmetry_order
_atom_site_calc_flag
_atom_site_refinement_flags_posn
_atom_site_refinement_flags_adp
CL6 Cl 0.4111(3) 0.99930(11) 0.39113(10) 0.0577(8) Uani 1 1 d . .
C1A C 0.2332(6) 0.0692(2) 0.5001(2) 0.0106(14) Uani 1 1 d . .
C2 C 0.2492(6) 0.0976(3) 0.4602(2) 0.0151(15) Uani 1 1 d . .
CL2 Cl 0.5015(3) 0.00195(14) 0.57352(10) 0.0756(10) Uani 1 1 d . .
CL3 Cl 0.5682(4) 0.00635(13) 0.48541(9) 0.0750(10) Uani 1 1 d . .
C3A C 0.3213(6) 0.1391(2) 0.4595(2) 0.0132(14) Uani 1 1 d . .
C4 C 0.4080(7) 0.1478(2) 0.4932(2) 0.0146(15) Uani 1 1 d . .
CL1 Cl 0.7437(4) -0.00932(18) 0.54937(14) 0.0909(12) Uani 1 1 d . .
C5 C 0.3752(6) 0.1482(2) 0.5366(2) 0.0119(15) Uani 1 1 d . .
CL5 Cl 0.2210(4) 1.00111(13) 0.33140(13) 0.0925(14) Uani 1 1 d . .
C6 C 0.2492(6) 0.1407(3) 0.5483(2) 0.0131(15) Uani 1 1 d . .
C7 C 0.1895(6) 0.0990(2) 0.5353(2) 0.0128(14) Uani 1 1 d . U
C8A C 0.1791(6) 0.0860(3) 0.4251(2) 0.0173(15) Uani 1 1 d . .
H8A H 0.134602 0.056818 0.425220 0.021 Uiso 1 1 calc R U
CL4 Cl 0.4657(6) 1.01101(18) 0.30374(13) 0.1132(19) Uani 1 1 d . .
C9A C 0.1738(7) 0.1163(3) 0.3902(2) 0.0255(18) Uani 1 1 d . .
H9A H 0.126194 0.108078 0.366487 0.031 Uiso 1 1 calc R U
C10 C 0.2391(8) 0.1589(3) 0.3904(2) 0.0284(19) Uani 1 1 d . .
H10 H 0.232944 0.180667 0.367097 0.034 Uiso 1 1 calc R U
C11 C 0.3117(6) 0.1702(3) 0.4233(2) 0.0137(14) Uani 1 1 d . .
H11 H 0.356940 0.199156 0.422188 0.016 Uiso 1 1 calc R U
C12 C 0.0756(7) 0.0892(3) 0.5522(2) 0.0222(17) Uani 1 1 d . .
H12 H 0.035172 0.060368 0.544341 0.027 Uiso 1 1 calc R U
C13 C 0.0240(8) 0.1216(3) 0.5798(3) 0.0309(19) Uani 1 1 d . .
H13 H -0.051341 0.114572 0.591384 0.037 Uiso 1 1 calc R U
C14 C 0.0804(7) 0.1638(3) 0.5908(2) 0.0216(17) Uani 1 1 d . .
H14 H 0.042239 0.186895 0.608365 0.026 Uiso 1 1 calc R U
C15 C 0.1938(7) 0.1726(3) 0.5759(2) 0.0173(15) Uani 1 1 d . .
H15 H 0.234225 0.200933 0.584907 0.021 Uiso 1 1 calc R U
C16 C 0.5270(6) 0.1569(2) 0.4823(2) 0.0088(13) Uani 1 1 d . U
C17 C 0.6126(6) 0.1637(2) 0.5142(2) 0.0120(14) Uani 1 1 d . .
C18 C 0.5795(7) 0.1618(2) 0.5574(2) 0.0142(15) Uani 1 1 d . .
C19 C 0.4594(6) 0.1545(2) 0.5676(2) 0.0109(14) Uani 1 1 d . U
C20 C 0.5661(6) 0.1581(3) 0.4369(2) 0.0129(14) Uani 1 1 d . .
C21 C 0.5629(7) 0.1181(3) 0.4113(2) 0.0173(16) Uani 1 1 d . .
H21 H 0.536021 0.088176 0.422637 0.021 Uiso 1 1 calc R U
C22 C 0.5976(7) 0.1199(3) 0.3694(2) 0.0215(17) Uani 1 1 d . .
H22 H 0.591126 0.091552 0.352423 0.026 Uiso 1 1 calc R U
C23 C 0.6422(7) 0.1627(3) 0.3513(2) 0.0204(16) Uani 1 1 d . .
C24 C 0.6433(8) 0.2042(3) 0.3784(2) 0.0244(18) Uani 1 1 d . .
H24 H 0.667956 0.234568 0.367260 0.029 Uiso 1 1 calc R U
C25 C 0.6100(7) 0.2012(3) 0.4196(2) 0.0183(16) Uani 1 1 d . .
H25 H 0.616669 0.229081 0.437169 0.022 Uiso 1 1 calc R U
C26 C 0.7390(7) 0.1692(3) 0.5018(2) 0.0157(15) Uani 1 1 d . .
C27 C 0.8010(7) 0.1292(3) 0.4871(2) 0.0212(17) Uani 1 1 d . .
H27 H 0.764627 0.098143 0.487862 0.025 Uiso 1 1 calc R U
C28 C 0.9146(8) 0.1333(3) 0.4713(3) 0.0290(19) Uani 1 1 d . .
H28 H 0.954049 0.105725 0.460123 0.035 Uiso 1 1 calc R U
C29 C 0.9706(8) 0.1787(3) 0.4720(2) 0.0282(19) Uani 1 1 d . .
H29 H 1.049719 0.181849 0.462567 0.034 Uiso 1 1 calc R U
C30 C 0.9093(7) 0.2191(3) 0.4865(2) 0.0208(16) Uani 1 1 d . .
H30 H 0.946073 0.250069 0.486493 0.025 Uiso 1 1 calc R U
C31 C 0.7948(7) 0.2143(3) 0.5011(2) 0.0189(16) Uani 1 1 d . .
H31 H 0.753565 0.242196 0.510664 0.023 Uiso 1 1 calc R U
C32 C 0.6695(6) 0.1642(3) 0.5918(2) 0.0162(15) Uani 1 1 d . .
C33 C 0.7255(7) 0.2068(3) 0.6023(2) 0.0187(16) Uani 1 1 d . .
H33 H 0.710898 0.235338 0.586239 0.022 Uiso 1 1 calc R U
C34 C 0.8023(7) 0.2086(3) 0.6359(2) 0.0266(19) Uani 1 1 d . .
H34 H 0.840773 0.238115 0.642834 0.032 Uiso 1 1 calc R U
C35 C 0.8238(8) 0.1667(4) 0.6599(2) 0.034(2) Uani 1 1 d . .
H35 H 0.877225 0.167979 0.683017 0.041 Uiso 1 1 calc R U
C36 C 0.7688(8) 0.1244(4) 0.6503(2) 0.031(2) Uani 1 1 d . .
H36 H 0.783149 0.096072 0.666714 0.037 Uiso 1 1 calc R U
C37 C 0.6913(7) 0.1230(3) 0.6163(2) 0.0262(18) Uani 1 1 d . .
H37 H 0.652431 0.093438 0.609596 0.031 Uiso 1 1 calc R U
C38 C 0.4268(6) 0.1526(3) 0.6129(2) 0.0132(15) Uani 1 1 d . .
C39 C 0.4428(7) 0.1926(3) 0.6401(2) 0.0173(16) Uani 1 1 d . .
H39 H 0.473850 0.221956 0.629056 0.021 Uiso 1 1 calc R U
C40 C 0.4141(7) 0.1897(3) 0.6828(2) 0.0219(17) Uani 1 1 d . .
H40 H 0.427187 0.217133 0.700467 0.026 Uiso 1 1 calc R U
C41 C 0.3672(7) 0.1482(3) 0.7001(3) 0.0254(18) Uani 1 1 d . .
C42 C 0.3473(7) 0.1084(3) 0.6736(2) 0.0238(17) Uani 1 1 d . .
H42 H 0.313748 0.079501 0.684789 0.029 Uiso 1 1 calc R U
C43 C 0.3762(6) 0.1109(3) 0.6311(2) 0.0168(16) Uani 1 1 d . .
H43 H 0.361479 0.083531 0.613620 0.020 Uiso 1 1 calc R U
C44 C 0.2398(6) 0.0216(3) 0.5006(2) 0.0184(17) Uani 1 1 d . .
C45 C 0.2469(6) -0.0242(3) 0.5016(2) 0.0192(17) Uani 1 1 d . .
C46 C 0.2554(6) -0.0729(3) 0.5015(2) 0.0148(15) Uani 1 1 d . .
C47 C 0.2776(6) -0.1001(2) 0.4611(2) 0.0129(14) Uani 1 1 d . .
C48 C 0.3539(6) -0.1401(3) 0.4610(2) 0.0141(15) Uani 1 1 d . .
C49 C 0.4419(6) -0.1476(2) 0.4953(2) 0.0111(14) Uani 1 1 d . .
C50 C 0.4080(6) -0.1491(2) 0.5381(2) 0.0117(14) Uani 1 1 d . U
C51 C 0.2809(6) -0.1445(3) 0.5500(2) 0.0130(15) Uani 1 1 d . .
C52 C 0.2143(7) -0.1036(2) 0.5367(2) 0.0154(15) Uani 1 1 d . .
C53 C 0.1037(7) -0.0955(3) 0.5541(3) 0.0231(17) Uani 1 1 d . .
H53 H 0.061389 -0.067012 0.546762 0.028 Uiso 1 1 calc R U
C54 C 0.0548(7) -0.1282(3) 0.5818(2) 0.0270(19) Uani 1 1 d . .
H54 H -0.020349 -0.122013 0.593908 0.032 Uiso 1 1 calc R U
C55 C 0.1156(7) -0.1707(3) 0.5923(3) 0.0253(18) Uani 1 1 d . .
H55 H 0.079777 -0.194647 0.609702 0.030 Uiso 1 1 calc R U
C56 C 0.2274(6) -0.1774(3) 0.5772(2) 0.0151(15) Uani 1 1 d . .
H56 H 0.269852 -0.205518 0.585575 0.018 Uiso 1 1 calc R U
C57 C 0.2105(7) -0.0890(3) 0.4258(2) 0.0200(16) Uani 1 1 d . .
H57 H 0.162885 -0.060613 0.425663 0.024 Uiso 1 1 calc R U
C58 C 0.2126(7) -0.1193(3) 0.3906(2) 0.0249(18) Uani 1 1 d . .
H58 H 0.167789 -0.111280 0.366158 0.030 Uiso 1 1 calc R U
C59 C 0.2802(7) -0.1612(3) 0.3911(2) 0.0232(17) Uani 1 1 d . .
H59 H 0.278119 -0.183161 0.367881 0.028 Uiso 1 1 calc R U
C60 C 0.3501(7) -0.1705(3) 0.4256(2) 0.0167(15) Uani 1 1 d . .
H60 H 0.398019 -0.198737 0.425379 0.020 Uiso 1 1 calc R U
C61 C 0.5612(6) -0.1540(2) 0.4850(2) 0.0123(14) Uani 1 1 d . .
C62 C 0.6455(6) -0.1626(2) 0.5165(2) 0.0121(14) Uani 1 1 d . .
C63 C 0.6105(7) -0.1618(2) 0.5594(2) 0.0141(15) Uani 1 1 d . .
C64 C 0.5997(6) -0.1528(3) 0.4395(2) 0.0135(15) Uani 1 1 d . .
C64A C 0.4924(7) -0.1553(2) 0.5704(2) 0.0128(14) Uani 1 1 d . .
C65 C 0.5855(6) -0.1114(3) 0.4157(2) 0.0160(15) Uani 1 1 d . .
H65 H 0.559583 -0.082355 0.428945 0.019 Uiso 1 1 calc R U
C66 C 0.6087(7) -0.1116(3) 0.3721(2) 0.0213(17) Uani 1 1 d . .
H66 H 0.597786 -0.082908 0.355853 0.026 Uiso 1 1 calc R U
C67 C 0.6489(8) -0.1550(3) 0.3520(3) 0.0266(19) Uani 1 1 d . .
C68 C 0.6678(7) -0.1947(3) 0.3762(2) 0.0211(17) Uani 1 1 d . U
H68 H 0.697418 -0.223407 0.363404 0.025 Uiso 1 1 calc R U
C69 C 0.6442(7) -0.1942(3) 0.4199(2) 0.0202(16) Uani 1 1 d . .
H69 H 0.658890 -0.222429 0.436248 0.024 Uiso 1 1 calc R U
C70 C 0.7715(7) -0.1689(3) 0.5042(2) 0.0147(15) Uani 1 1 d . .
C71A C 0.8352(7) -0.1288(3) 0.4893(3) 0.0231(17) Uani 1 1 d . .
H71A H 0.800441 -0.097498 0.489862 0.028 Uiso 1 1 calc R U
C72 C 0.9507(8) -0.1346(3) 0.4736(3) 0.0287(19) Uani 1 1 d . .
H72 H 0.993265 -0.107113 0.463808 0.034 Uiso 1 1 calc R U
C73 C 1.0022(7) -0.1799(3) 0.4722(2) 0.0235(17) Uani 1 1 d . .
H73 H 1.079556 -0.183932 0.461298 0.028 Uiso 1 1 calc R U
C74 C 0.9382(7) -0.2201(3) 0.4874(2) 0.0215(17) Uani 1 1 d . .
H74 H 0.973003 -0.251420 0.487073 0.026 Uiso 1 1 calc R U
C75 C 0.8259(7) -0.2143(3) 0.5027(2) 0.0197(16) Uani 1 1 d . .
H75 H 0.784047 -0.241913 0.512508 0.024 Uiso 1 1 calc R U
C76 C 0.6999(7) -0.1640(3) 0.5948(2) 0.0193(16) Uani 1 1 d . .
C77 C 0.7214(7) -0.1241(3) 0.6196(2) 0.0224(17) Uani 1 1 d . .
H77 H 0.683084 -0.094328 0.613403 0.027 Uiso 1 1 calc R U
C78 C 0.7978(8) -0.1266(4) 0.6535(2) 0.031(2) Uani 1 1 d . .
H78 H 0.810425 -0.098670 0.670509 0.038 Uiso 1 1 calc R U
C79 C 0.8560(8) -0.1689(4) 0.6630(2) 0.032(2) Uani 1 1 d . .
H79 H 0.908579 -0.170187 0.686360 0.038 Uiso 1 1 calc R U
C80 C 0.8374(7) -0.2099(3) 0.6382(2) 0.0278(19) Uani 1 1 d . .
H80 H 0.878365 -0.239078 0.644329 0.033 Uiso 1 1 calc R U
C81 C 0.7591(7) -0.2081(3) 0.6046(2) 0.0195(16) Uani 1 1 d . .
H81 H 0.744956 -0.236363 0.588117 0.023 Uiso 1 1 calc R U
C82 C 0.4547(6) -0.1546(3) 0.6157(2) 0.0153(15) Uani 1 1 d . .
C83 C 0.4003(7) -0.1136(3) 0.6328(2) 0.0239(17) Uani 1 1 d . .
H83 H 0.392176 -0.084976 0.616374 0.029 Uiso 1 1 calc R U
C84 C 0.3586(8) -0.1151(3) 0.6736(3) 0.0284(19) Uani 1 1 d . .
H84 H 0.320515 -0.087157 0.684597 0.034 Uiso 1 1 calc R U
C85 C 0.3693(7) -0.1554(3) 0.6993(2) 0.0245(18) Uani 1 1 d . .
C86 C 0.4288(7) -0.1953(3) 0.6825(2) 0.0234(17) Uani 1 1 d . .
H86 H 0.441320 -0.223209 0.699681 0.028 Uiso 1 1 calc R U
C87 C 0.4703(6) -0.1948(3) 0.6407(2) 0.0190(16) Uani 1 1 d . .
H87 H 0.509427 -0.222517 0.629541 0.023 Uiso 1 1 calc R U
C88 C 0.3373(9) 0.1434(4) 0.7468(3) 0.042(2) Uani 1 1 d . .
C89 C 0.2063(12) 0.1357(7) 0.7531(3) 0.075(4) Uani 1 1 d . .
H89A H 0.162547 0.157518 0.734228 0.112 Uiso 1 1 calc R U
H89B H 0.185480 0.142761 0.782555 0.112 Uiso 1 1 calc R U
H89C H 0.186133 0.102009 0.746446 0.112 Uiso 1 1 calc R U
C90 C 0.3747(11) 0.1885(4) 0.7728(3) 0.049(3) Uani 1 1 d . .
H90A H 0.458871 0.194681 0.768443 0.074 Uiso 1 1 calc R U
H90B H 0.359683 0.182660 0.802888 0.074 Uiso 1 1 calc R U
H90C H 0.329319 0.216773 0.763349 0.074 Uiso 1 1 calc R U
C91 C 0.4040(13) 0.0992(4) 0.7660(3) 0.053(3) Uani 1 1 d . .
H91A H 0.377626 0.069371 0.752115 0.079 Uiso 1 1 calc R U
H91B H 0.387427 0.097238 0.796446 0.079 Uiso 1 1 calc R U
H91C H 0.488809 0.103338 0.761643 0.079 Uiso 1 1 calc R U
C92 C 0.6857(10) 0.1664(3) 0.3068(3) 0.040(2) Uani 1 1 d . .
C93 C 0.6331(14) 0.2101(4) 0.2835(3) 0.057(3) Uani 1 1 d . .
H93A H 0.547572 0.210584 0.287563 0.085 Uiso 1 1 calc R U
H93B H 0.651018 0.207692 0.253233 0.085 Uiso 1 1 calc R U
H93C H 0.667184 0.240121 0.294877 0.085 Uiso 1 1 calc R U
C94 C 0.6597(11) 0.1210(4) 0.2806(3) 0.044(3) Uani 1 1 d . .
H94A H 0.685679 0.092223 0.296194 0.065 Uiso 1 1 calc R U
H94B H 0.701783 0.122950 0.253575 0.065 Uiso 1 1 calc R U
H94C H 0.574809 0.118876 0.275274 0.065 Uiso 1 1 calc R U
C95 C 0.8180(12) 0.1723(5) 0.3072(4) 0.063(4) Uani 1 1 d . .
H95A H 0.838985 0.201301 0.323454 0.095 Uiso 1 1 calc R U
H95B H 0.846615 0.175663 0.278056 0.095 Uiso 1 1 calc R U
H95C H 0.854059 0.143683 0.320281 0.095 Uiso 1 1 calc R U
C96 C 0.6716(11) -0.1561(4) 0.3043(3) 0.044(3) Uani 1 1 d . U
C97 C 0.6316(14) -0.1091(4) 0.2814(3) 0.059(3) Uani 1 1 d . .
H97A H 0.685791 -0.082629 0.288304 0.088 Uiso 1 1 calc R U
H97B H 0.551898 -0.100547 0.290601 0.088 Uiso 1 1 calc R U
H97C H 0.631801 -0.114552 0.250677 0.088 Uiso 1 1 calc R U
C98 C 0.8025(14) -0.1690(5) 0.2968(4) 0.068(4) Uani 1 1 d . .
H98A H 0.852610 -0.144284 0.309993 0.102 Uiso 1 1 calc R U
H98B H 0.818343 -0.170153 0.266317 0.102 Uiso 1 1 calc R U
H98C H 0.819515 -0.200722 0.309412 0.102 Uiso 1 1 calc R U
C99A C 0.5958(11) -0.1993(4) 0.2857(3) 0.047(3) Uani 1 1 d . .
H99A H 0.616428 -0.204322 0.255835 0.070 Uiso 1 1 calc R U
H99B H 0.511919 -0.191298 0.287883 0.070 Uiso 1 1 calc R U
H99C H 0.612069 -0.228952 0.301712 0.070 Uiso 1 1 calc R U
C100 C 0.3152(10) -0.1557(4) 0.7442(3) 0.045(3) Uani 1 1 d . .
C101 C 0.1792(12) -0.1530(5) 0.7376(4) 0.067(4) Uani 1 1 d . .
H10A H 0.139255 -0.158284 0.764694 0.101 Uiso 1 1 calc R U
H10B H 0.154815 -0.178050 0.717360 0.101 Uiso 1 1 calc R U
H10C H 0.157988 -0.120943 0.726464 0.101 Uiso 1 1 calc R U
C102 C 0.3607(16) -0.1118(5) 0.7684(3) 0.069(4) Uani 1 1 d . .
H10D H 0.325543 -0.111254 0.796716 0.104 Uiso 1 1 calc R U
H10E H 0.339255 -0.082133 0.753140 0.104 Uiso 1 1 calc R U
H10F H 0.446555 -0.113849 0.770838 0.104 Uiso 1 1 calc R U
C103 C 0.3415(15) -0.2029(5) 0.7676(3) 0.068(4) Uani 1 1 d . .
H10G H 0.419221 -0.200824 0.780921 0.102 Uiso 1 1 calc R U
H10H H 0.340724 -0.229974 0.747384 0.102 Uiso 1 1 calc R U
H10I H 0.281471 -0.208386 0.789337 0.102 Uiso 1 1 calc R U
C119 C 0.5930(14) -0.0198(5) 0.5340(4) 0.068(4) Uani 1 1 d . .
H119 H 0.580423 -0.055617 0.531392 0.082 Uiso 1 1 calc R U
C120 C 0.3610(16) 1.0235(5) 0.3446(5) 0.080(5) Uani 1 1 d . .
H120 H 0.355130 1.059504 0.348109 0.096 Uiso 1 1 calc R U
CL8 Cl 0.5466(4) 1.00182(18) 0.12461(14) 0.0932(12) Uani 1 1 d . .
CL9 Cl 0.2923(4) 1.00443(16) 0.12378(18) 0.1005(14) Uani 1 1 d . .
CL7 Cl 0.4169(10) 0.9884(6) 0.2009(2) 0.275(9) Uani 1 1 d . .
C150 C 0.418(3) 0.9782(7) 0.1455(6) 0.128(9) Uani 1 1 d . .
H150 H 0.416430 0.942499 0.140071 0.154 Uiso 1 1 calc R U
CL21 Cl 0.9306(4) 0.99402(14) 0.45209(16) 0.0938(13) Uani 1 1 d . .
CL20 Cl 0.7602(6) 1.0213(3) 0.3896(2) 0.138(2) Uani 1 1 d . .
C151 C 0.8502(13) 0.9779(10) 0.4090(6) 0.111(7) Uani 1 1 d . .
H151 H 0.795520 0.952235 0.419756 0.133 Uiso 1 1 calc R U
CL26 Cl 0.9075(9) 1.0111(3) 0.2772(3) 0.172(3) Uani 1 1 d . .
CL22 Cl 0.9338(6) 0.9483(3) 0.3688(2) 0.153(3) Uani 1 1 d . .
CL27 Cl 0.7277(13) 1.0090(4) 0.2144(5) 0.225(5) Uani 1 1 d . .
CL28 Cl 0.973(6) 0.9946(9) 0.1906(13) 1.01(7) Uani 1 1 d . .
C200 C 0.866(4) 1.0155(16) 0.224(2) 0.36(5) Uani 1 1 d . .
H200 H 0.874735 1.051228 0.219855 0.433 Uiso 1 1 calc R U

loop_
_atom_site_aniso_label
_atom_site_aniso_U_11
_atom_site_aniso_U_22
_atom_site_aniso_U_33
_atom_site_aniso_U_23
_atom_site_aniso_U_13
_atom_site_aniso_U_12
CL6 0.0564(17) 0.0502(14) 0.0665(17) 0.0050(14) -0.0050(13) -0.0002(13)
C1A 0.009(3) 0.007(4) 0.015(3) 0.002(3) 0.001(3) -0.003(3)
C2 0.011(3) 0.025(4) 0.010(3) -0.005(3) 0.005(3) 0.003(3)
CL2 0.076(2) 0.086(2) 0.0641(17) -0.0204(18) 0.0228(17) -0.0189(19)
CL3 0.096(3) 0.082(2) 0.0471(15) 0.0092(15) -0.0059(16) -0.025(2)
C3A 0.016(4) 0.011(3) 0.012(3) 0.000(3) 0.001(3) 0.004(3)
C4 0.022(4) 0.015(4) 0.007(3) 0.004(3) 0.004(3) 0.009(3)
CL1 0.065(2) 0.117(3) 0.091(3) 0.004(2) -0.0002(19) 0.021(2)
C5 0.011(4) 0.016(3) 0.009(3) 0.003(3) 0.003(3) -0.003(3)
CL5 0.116(3) 0.0566(18) 0.105(3) 0.0064(19) -0.059(3) -0.010(2)
C6 0.009(3) 0.019(4) 0.011(3) 0.003(3) -0.001(3) 0.001(3)
C7 0.009(3) 0.019(3) 0.010(3) 0.007(3) 0.005(3) -0.004(3)
C8A 0.011(3) 0.028(4) 0.013(3) -0.008(3) -0.001(3) 0.001(3)
CL4 0.165(5) 0.103(3) 0.071(2) -0.018(2) 0.058(3) -0.040(3)
C9A 0.025(4) 0.039(5) 0.012(4) -0.001(3) -0.006(3) -0.001(4)
C10 0.033(5) 0.036(5) 0.016(4) 0.004(3) -0.003(4) 0.008(4)
C11 0.013(3) 0.020(4) 0.008(3) 0.006(3) 0.003(3) 0.006(3)
C12 0.018(4) 0.031(4) 0.018(4) -0.001(3) 0.007(3) -0.004(3)
C13 0.021(4) 0.037(5) 0.035(5) -0.006(4) 0.013(4) 0.000(4)
C14 0.015(4) 0.029(4) 0.021(4) 0.000(3) 0.008(3) 0.009(3)
C15 0.014(4) 0.021(4) 0.017(3) 0.003(3) -0.001(3) 0.002(3)
C16 0.011(3) 0.013(3) 0.002(3) 0.003(2) 0.003(3) 0.002(3)
C17 0.013(4) 0.012(3) 0.012(3) -0.001(3) 0.001(3) -0.001(3)
C18 0.018(4) 0.014(3) 0.011(3) -0.001(3) 0.005(3) -0.002(3)
C19 0.016(4) 0.011(3) 0.006(3) 0.005(3) 0.002(3) 0.000(3)
C20 0.007(3) 0.018(3) 0.014(3) 0.004(3) -0.002(3) -0.001(3)
C21 0.018(4) 0.014(3) 0.020(4) 0.000(3) 0.004(3) -0.002(3)
C22 0.028(4) 0.017(4) 0.020(4) -0.004(3) -0.005(3) -0.001(3)
C23 0.023(4) 0.021(4) 0.017(4) 0.002(3) -0.004(3) -0.002(3)
C24 0.030(4) 0.023(4) 0.020(4) 0.003(3) 0.006(3) -0.010(3)
C25 0.027(4) 0.018(4) 0.011(3) -0.001(3) -0.008(3) -0.010(3)
C26 0.012(4) 0.022(4) 0.012(3) -0.002(3) -0.005(3) -0.003(3)
C27 0.022(4) 0.024(4) 0.018(4) 0.006(3) 0.006(3) 0.001(3)
C28 0.027(5) 0.023(4) 0.037(5) 0.003(4) 0.007(4) 0.005(4)
C29 0.024(4) 0.040(5) 0.021(4) 0.003(3) 0.002(3) -0.006(4)
C30 0.016(4) 0.023(4) 0.024(4) 0.005(3) 0.003(3) -0.001(3)
C31 0.024(4) 0.020(4) 0.013(3) -0.002(3) -0.001(3) 0.002(3)
C32 0.013(4) 0.025(4) 0.011(3) 0.000(3) 0.003(3) 0.000(3)
C33 0.018(4) 0.027(4) 0.011(3) 0.000(3) 0.001(3) 0.002(3)
C34 0.019(4) 0.046(5) 0.015(4) -0.014(4) 0.001(3) -0.006(4)
C35 0.024(4) 0.070(7) 0.010(4) -0.002(4) 0.000(3) 0.008(5)
C36 0.027(5) 0.057(6) 0.009(4) 0.016(4) 0.004(3) 0.006(4)
C37 0.021(4) 0.040(5) 0.017(4) 0.005(3) 0.000(3) 0.004(4)
C38 0.011(3) 0.021(4) 0.008(3) 0.001(3) 0.005(3) -0.003(3)
C39 0.017(4) 0.025(4) 0.010(3) -0.003(3) 0.004(3) 0.000(3)
C40 0.016(4) 0.028(4) 0.022(4) -0.004(3) 0.000(3) -0.002(3)
C41 0.021(4) 0.034(5) 0.021(4) -0.002(3) 0.003(3) -0.001(4)
C42 0.024(4) 0.032(4) 0.016(4) 0.006(3) 0.002(3) -0.013(3)
C43 0.018(4) 0.023(4) 0.009(3) 0.007(3) 0.001(3) 0.000(3)
C44 0.017(4) 0.022(5) 0.017(3) 0.000(3) -0.001(3) -0.002(3)
C45 0.013(4) 0.024(5) 0.020(4) -0.006(3) -0.001(3) 0.000(3)
C46 0.010(3) 0.016(4) 0.018(4) 0.000(3) -0.004(3) 0.000(3)
C47 0.015(4) 0.014(3) 0.010(3) -0.005(3) -0.001(3) -0.004(3)
C48 0.010(3) 0.021(4) 0.011(3) 0.002(3) 0.002(3) 0.002(3)
C49 0.016(4) 0.015(3) 0.003(3) -0.003(3) 0.000(3) 0.000(3)
C50 0.012(4) 0.006(3) 0.017(4) -0.002(3) 0.003(3) -0.002(3)
C51 0.008(3) 0.020(4) 0.012(3) -0.002(3) 0.000(3) 0.000(3)
C52 0.020(4) 0.013(3) 0.013(3) -0.001(3) 0.002(3) -0.003(3)
C53 0.018(4) 0.023(4) 0.028(4) 0.000(3) 0.003(3) 0.005(3)
C54 0.014(4) 0.043(5) 0.024(4) 0.013(4) 0.012(3) -0.001(4)
C55 0.020(4) 0.028(4) 0.028(4) 0.006(3) 0.011(3) 0.001(3)
C56 0.016(4) 0.013(3) 0.016(3) 0.002(3) -0.003(3) 0.000(3)
C57 0.018(4) 0.016(4) 0.026(4) 0.006(3) 0.005(3) 0.001(3)
C58 0.026(4) 0.037(5) 0.012(4) 0.005(3) -0.006(3) -0.004(4)
C59 0.032(4) 0.026(4) 0.012(4) -0.006(3) -0.003(3) -0.004(4)
C60 0.016(4) 0.022(4) 0.012(3) -0.006(3) -0.004(3) -0.005(3)
C61 0.014(4) 0.009(3) 0.014(4) -0.004(3) 0.004(3) 0.003(3)
C62 0.013(4) 0.015(3) 0.008(3) 0.000(3) 0.003(3) 0.003(3)
C63 0.019(4) 0.012(3) 0.012(3) -0.001(3) -0.003(3) -0.001(3)
C64 0.012(3) 0.022(4) 0.006(3) 0.003(3) 0.006(3) -0.003(3)
C64A 0.017(4) 0.007(3) 0.014(3) 0.000(3) -0.003(3) 0.001(3)
C65 0.012(3) 0.019(4) 0.016(4) -0.002(3) 0.003(3) 0.002(3)
C66 0.029(4) 0.021(4) 0.014(4) 0.006(3) 0.005(3) 0.006(3)
C67 0.023(4) 0.038(5) 0.019(4) -0.009(4) 0.007(3) 0.007(4)
C68 0.028(4) 0.027(4) 0.008(3) -0.002(3) 0.009(3) 0.014(3)
C69 0.025(4) 0.025(4) 0.011(3) -0.001(3) -0.002(3) 0.008(3)
C70 0.017(4) 0.021(4) 0.007(3) -0.001(3) 0.000(3) -0.003(3)
C71A 0.019(4) 0.021(4) 0.029(4) 0.004(3) 0.003(3) -0.005(3)
C72 0.017(4) 0.036(5) 0.033(5) 0.004(4) 0.003(4) -0.006(4)
C73 0.018(4) 0.025(4) 0.028(4) -0.004(3) 0.003(3) -0.002(3)
C74 0.014(4) 0.030(4) 0.020(4) 0.000(3) 0.001(3) 0.006(3)
C75 0.019(4) 0.028(4) 0.011(3) 0.004(3) 0.000(3) 0.003(3)
C76 0.012(4) 0.038(4) 0.008(3) -0.001(3) 0.002(3) -0.003(3)
C77 0.015(4) 0.028(4) 0.024(4) -0.003(3) 0.006(3) -0.005(3)
C78 0.032(5) 0.054(6) 0.008(3) -0.006(4) 0.005(3) -0.001(4)
C79 0.022(4) 0.065(6) 0.008(3) 0.010(4) -0.004(3) -0.004(4)
C80 0.019(4) 0.041(5) 0.024(4) 0.012(4) 0.001(3) 0.007(4)
C81 0.016(4) 0.031(4) 0.011(3) -0.001(3) 0.001(3) 0.007(3)
C82 0.009(3) 0.021(4) 0.016(4) -0.005(3) -0.004(3) -0.002(3)
C83 0.021(4) 0.032(4) 0.019(4) 0.002(3) -0.004(3) -0.001(3)
C84 0.026(4) 0.036(5) 0.023(4) -0.012(4) 0.004(3) 0.009(4)
C85 0.013(4) 0.045(5) 0.015(4) 0.000(4) 0.005(3) -0.005(4)
C86 0.025(4) 0.031(4) 0.014(4) 0.007(3) 0.001(3) -0.001(3)
C87 0.012(4) 0.027(4) 0.018(4) 0.006(3) -0.002(3) 0.006(3)
C88 0.041(6) 0.064(7) 0.020(4) 0.000(4) 0.009(4) -0.016(5)
C89 0.058(8) 0.143(13) 0.023(5) -0.003(7) 0.027(5) -0.027(8)
C90 0.074(8) 0.068(7) 0.006(4) 0.000(4) 0.009(4) 0.014(6)
C91 0.095(9) 0.046(6) 0.019(4) 0.011(4) -0.010(5) 0.005(6)
C92 0.059(6) 0.036(5) 0.024(5) 0.000(4) 0.010(5) -0.010(5)
C93 0.118(11) 0.036(5) 0.017(4) 0.002(4) 0.005(6) -0.015(6)
C94 0.071(7) 0.043(5) 0.017(4) -0.004(4) 0.011(5) -0.013(5)
C95 0.060(8) 0.084(9) 0.046(6) -0.009(6) 0.029(6) -0.032(7)
C96 0.065(7) 0.059(6) 0.007(4) 0.007(4) 0.013(4) 0.011(5)
C97 0.104(10) 0.047(6) 0.026(5) 0.008(5) 0.007(6) 0.003(6)
C98 0.088(10) 0.078(9) 0.038(6) -0.009(6) 0.040(7) 0.003(8)
C99A 0.064(7) 0.061(6) 0.015(4) -0.007(4) -0.010(4) -0.010(6)
C100 0.052(6) 0.060(6) 0.024(5) 0.001(4) 0.021(5) 0.002(5)
C101 0.059(8) 0.079(9) 0.064(8) 0.001(6) 0.033(7) 0.008(7)
C102 0.136(13) 0.057(7) 0.015(5) -0.012(4) -0.002(6) -0.004(8)
C103 0.118(12) 0.065(8) 0.022(5) 0.011(5) 0.029(6) 0.008(8)
C119 0.089(10) 0.048(6) 0.067(8) -0.004(6) 0.003(7) 0.002(7)
C120 0.109(12) 0.041(6) 0.089(10) 0.006(6) 0.046(9) -0.012(7)
CL8 0.092(3) 0.093(3) 0.095(3) 0.007(2) -0.007(2) -0.008(2)
CL9 0.093(3) 0.075(2) 0.134(4) 0.006(3) 0.021(3) 0.001(2)
CL7 0.245(11) 0.51(2) 0.071(3) 0.053(7) -0.025(5) -0.209(15)
C150 0.23(3) 0.087(12) 0.070(10) 0.035(9) -0.021(14) -0.020(16)
CL21 0.088(3) 0.070(2) 0.123(3) 0.004(2) 0.002(2) -0.008(2)
CL20 0.106(4) 0.152(5) 0.158(5) 0.033(4) 0.010(4) 0.059(4)
C151 0.039(7) 0.20(2) 0.094(11) 0.036(13) 0.004(8) -0.006(11)
CL26 0.172(7) 0.171(7) 0.172(7) -0.023(5) -0.027(6) 0.029(6)
CL22 0.111(4) 0.204(7) 0.146(5) -0.039(5) -0.004(4) 0.060(5)
CL27 0.245(12) 0.148(7) 0.281(13) -0.002(8) -0.074(11) 0.026(7)
CL28 2.00(17) 0.29(2) 0.73(6) -0.27(3) 1.01(9) -0.40(5)
C200 0.23(4) 0.26(4) 0.59(10) -0.31(6) -0.31(6) 0.18(4)

loop_
_atom_type_symbol
_atom_type_description
_atom_type_scat_dispersion_real
_atom_type_scat_dispersion_imag
_atom_type_scat_source
C C 0.0181 0.0091 'International Tables Vol C Tables 4.2.6.8 and 6.1.1.4'
H H 0.0000 0.0000 'International Tables Vol C Tables 4.2.6.8 and 6.1.1.4'
Cl Cl 0.3639 0.7018 'International Tables Vol C Tables 4.2.6.8 and 6.1.1.4'

loop_
_geom_angle_atom_site_label_1
_geom_angle_atom_site_label_2
_geom_angle_atom_site_label_3
_geom_angle
C44 C1A C7 124.6(6)
C44 C1A C2 121.8(6)
C7 C1A C2 112.8(6)
C8A C2 C3A 120.4(7)
C8A C2 C1A 118.6(6)
C3A C2 C1A 120.5(6)
C2 C3A C11 116.9(6)
C2 C3A C4 120.9(6)
C11 C3A C4 122.1(6)
C16 C4 C5 118.9(7)
C16 C4 C3A 119.5(6)
C5 C4 C3A 121.6(7)
C19 C5 C4 120.3(7)
C19 C5 C6 120.4(6)
C4 C5 C6 119.3(6)
C15 C6 C7 119.0(7)
C15 C6 C5 120.1(7)
C7 C6 C5 120.5(6)
C6 C7 C12 119.2(7)
C6 C7 C1A 121.2(6)
C12 C7 C1A 118.9(6)
C9A C8A C2 121.1(7)
C9A C8A H8A 119.4
C2 C8A H8A 119.4
C8A C9A C10 118.9(7)
C8A C9A H9A 120.5
C10 C9A H9A 120.5
C11 C10 C9A 121.2(7)
C11 C10 H10 119.4
C9A C10 H10 119.4
C10 C11 C3A 121.3(7)
C10 C11 H11 119.4
C3A C11 H11 119.4
C13 C12 C7 120.0(7)
C13 C12 H12 120.0
C7 C12 H12 120.0
C14 C13 C12 120.6(8)
C14 C13 H13 119.7
C12 C13 H13 119.7
C13 C14 C15 119.6(7)
C13 C14 H14 120.2
C15 C14 H14 120.2
C6 C15 C14 121.4(7)
C6 C15 H15 119.3
C14 C15 H15 119.3
C17 C16 C4 120.4(6)
C17 C16 C20 118.3(6)
C4 C16 C20 121.2(6)
C16 C17 C18 119.9(7)
C16 C17 C26 119.3(6)
C18 C17 C26 120.7(6)
C19 C18 C17 118.7(7)
C19 C18 C32 120.0(6)
C17 C18 C32 121.1(7)
C5 C19 C18 121.6(6)
C5 C19 C38 120.5(6)
C18 C19 C38 117.8(6)
C21 C20 C25 117.6(6)
C21 C20 C16 122.6(6)
C25 C20 C16 119.8(6)
C20 C21 C22 122.0(7)
C20 C21 H21 119.0
C22 C21 H21 119.0
C21 C22 C23 121.5(7)
C21 C22 H22 119.3
C23 C22 H22 119.3
C22 C23 C24 115.7(7)
C22 C23 C92 124.1(7)
C24 C23 C92 120.2(7)
C25 C24 C23 121.5(7)
C25 C24 H24 119.3
C23 C24 H24 119.3
C24 C25 C20 121.6(7)
C24 C25 H25 119.2
C20 C25 H25 119.2
C27 C26 C31 118.2(7)
C27 C26 C17 119.6(7)
C31 C26 C17 122.0(7)
C26 C27 C28 121.8(7)
C26 C27 H27 119.1
C28 C27 H27 119.1
C27 C28 C29 119.2(8)
C27 C28 H28 120.4
C29 C28 H28 120.4
C30 C29 C28 119.5(8)
C30 C29 H29 120.3
C28 C29 H29 120.3
C31 C30 C29 120.2(7)
C31 C30 H30 119.9
C29 C30 H30 119.9
C30 C31 C26 121.1(7)
C30 C31 H31 119.4
C26 C31 H31 119.4
C33 C32 C37 118.6(7)
C33 C32 C18 122.1(7)
C37 C32 C18 119.2(7)
C34 C33 C32 120.6(7)
C34 C33 H33 119.7
C32 C33 H33 119.7
C33 C34 C35 120.0(8)
C33 C34 H34 120.0
C35 C34 H34 120.0
C36 C35 C34 120.5(7)
C36 C35 H35 119.8
C34 C35 H35 119.8
C35 C36 C37 119.2(8)
C35 C36 H36 120.4
C37 C36 H36 120.4
C36 C37 C32 121.2(8)
C36 C37 H37 119.4
C32 C37 H37 119.4
C39 C38 C43 116.2(6)
C39 C38 C19 122.0(6)
C43 C38 C19 121.8(6)
C40 C39 C38 121.2(7)
C40 C39 H39 119.4
C38 C39 H39 119.4
C41 C40 C39 121.5(7)
C41 C40 H40 119.2
C39 C40 H40 119.2
C40 C41 C42 118.5(7)
C40 C41 C88 123.0(8)
C42 C41 C88 118.4(8)
C43 C42 C41 120.1(7)
C43 C42 H42 119.9
C41 C42 H42 119.9
C42 C43 C38 122.3(7)
C42 C43 H43 118.8
C38 C43 H43 118.8
C45 C44 C1A 179.2(9)
C44 C45 C46 178.3(8)
C45 C46 C52 123.2(7)
C45 C46 C47 120.9(6)
C52 C46 C47 114.1(6)
C57 C47 C48 120.8(6)
C57 C47 C46 118.7(6)
C48 C47 C46 120.0(6)
C60 C48 C47 117.0(7)
C60 C48 C49 121.4(6)
C47 C48 C49 121.4(6)
C61 C49 C50 119.0(6)
C61 C49 C48 119.6(6)
C50 C49 C48 121.3(6)
C49 C50 C64A 120.8(7)
C49 C50 C51 120.2(6)
C64A C50 C51 119.0(6)
C56 C51 C52 117.9(6)
C56 C51 C50 121.4(6)
C52 C51 C50 120.4(6)
C53 C52 C51 119.4(7)
C53 C52 C46 119.6(7)
C51 C52 C46 120.6(6)
C54 C53 C52 120.9(7)
C54 C53 H53 119.6
C52 C53 H53 119.6
C53 C54 C55 120.0(7)
C53 C54 H54 120.0
C55 C54 H54 120.0
C56 C55 C54 119.2(7)
C56 C55 H55 120.4
C54 C55 H55 120.4
C55 C56 C51 122.2(7)
C55 C56 H56 118.9
C51 C56 H56 118.9
C47 C57 C58 120.0(7)
C47 C57 H57 120.0
C58 C57 H57 120.0
C59 C58 C57 120.1(7)
C59 C58 H58 120.0
C57 C58 H58 120.0
C60 C59 C58 119.0(7)
C60 C59 H59 120.5
C58 C59 H59 120.5
C59 C60 C48 122.8(7)
C59 C60 H60 118.6
C48 C60 H60 118.6
C62 C61 C49 120.9(6)
C62 C61 C64 119.0(6)
C49 C61 C64 120.1(6)
C61 C62 C63 119.2(7)
C61 C62 C70 119.2(6)
C63 C62 C70 121.5(6)
C64A C63 C62 120.6(7)
C64A C63 C76 117.9(6)
C62 C63 C76 121.3(7)
C65 C64 C69 118.7(6)
C65 C64 C61 120.4(6)
C69 C64 C61 120.8(6)
C63 C64A C50 119.4(7)
C63 C64A C82 120.9(6)
C50 C64A C82 119.8(6)
C64 C65 C66 120.7(7)
C64 C65 H65 119.6
C66 C65 H65 119.6
C65 C66 C67 119.9(7)
C65 C66 H66 120.1
C67 C66 H66 120.1
C68 C67 C66 118.7(7)
C68 C67 C96 120.9(8)
C66 C67 C96 120.4(8)
C67 C68 C69 121.0(7)
C67 C68 H68 119.5
C69 C68 H68 119.5
C64 C69 C68 120.9(7)
C64 C69 H69 119.6
C68 C69 H69 119.6
C75 C70 C71A 117.7(7)
C75 C70 C62 122.5(7)
C71A C70 C62 119.4(7)
C70 C71A C72 120.6(7)
C70 C71A H71A 119.7
C72 C71A H71A 119.7
C73 C72 C71A 120.4(8)
C73 C72 H72 119.8
C71A C72 H72 119.8
C72 C73 C74 118.8(7)
C72 C73 H73 120.6
C74 C73 H73 120.6
C75 C74 C73 120.5(7)
C75 C74 H74 119.8
C73 C74 H74 119.8
C74 C75 C70 121.9(7)
C74 C75 H75 119.1
C70 C75 H75 119.1
C77 C76 C81 118.4(7)
C77 C76 C63 120.7(7)
C81 C76 C63 120.9(7)
C76 C77 C78 121.0(8)
C76 C77 H77 119.5
C78 C77 H77 119.5
C79 C78 C77 121.0(8)
C79 C78 H78 119.5
C77 C78 H78 119.5
C78 C79 C80 119.6(7)
C78 C79 H79 120.2
C80 C79 H79 120.2
C81 C80 C79 120.1(8)
C81 C80 H80 120.0
C79 C80 H80 120.0
C80 C81 C76 120.0(7)
C80 C81 H81 120.0
C76 C81 H81 120.0
C87 C82 C83 119.3(7)
C87 C82 C64A 120.2(6)
C83 C82 C64A 120.4(7)
C84 C83 C82 119.4(8)
C84 C83 H83 120.3
C82 C83 H83 120.3
C83 C84 C85 123.1(8)
C83 C84 H84 118.4
C85 C84 H84 118.4
C84 C85 C86 116.9(7)
C84 C85 C100 120.6(8)
C86 C85 C100 122.5(8)
C85 C86 C87 120.8(7)
C85 C86 H86 119.6
C87 C86 H86 119.6
C82 C87 C86 120.4(7)
C82 C87 H87 119.8
C86 C87 H87 119.8
C89 C88 C41 111.0(9)
C89 C88 C90 108.2(10)
C41 C88 C90 112.4(8)
C89 C88 C91 108.5(11)
C41 C88 C91 109.8(8)
C90 C88 C91 106.7(8)
C88 C89 H89A 109.5
C88 C89 H89B 109.5
H89A C89 H89B 109.5
C88 C89 H89C 109.5
H89A C89 H89C 109.5
H89B C89 H89C 109.5
C88 C90 H90A 109.5
C88 C90 H90B 109.5
H90A C90 H90B 109.5
C88 C90 H90C 109.5
H90A C90 H90C 109.5
H90B C90 H90C 109.5
C88 C91 H91A 109.5
C88 C91 H91B 109.5
H91A C91 H91B 109.5
C88 C91 H91C 109.5
H91A C91 H91C 109.5
H91B C91 H91C 109.5
C23 C92 C95 109.2(9)
C23 C92 C94 112.9(8)
C95 C92 C94 106.5(10)
C23 C92 C93 112.2(8)
C95 C92 C93 107.9(10)
C94 C92 C93 107.9(8)
C92 C93 H93A 109.5
C92 C93 H93B 109.5
H93A C93 H93B 109.5
C92 C93 H93C 109.5
H93A C93 H93C 109.5
H93B C93 H93C 109.5
C92 C94 H94A 109.5
C92 C94 H94B 109.5
H94A C94 H94B 109.5
C92 C94 H94C 109.5
H94A C94 H94C 109.5
H94B C94 H94C 109.5
C92 C95 H95A 109.5
C92 C95 H95B 109.5
H95A C95 H95B 109.5
C92 C95 H95C 109.5
H95A C95 H95C 109.5
H95B C95 H95C 109.5
C67 C96 C98 108.4(9)
C67 C96 C97 113.2(8)
C98 C96 C97 113.8(10)
C67 C96 C99A 106.8(8)
C98 C96 C99A 107.0(9)
C97 C96 C99A 107.2(9)
C96 C97 H97A 109.5
C96 C97 H97B 109.5
H97A C97 H97B 109.5
C96 C97 H97C 109.5
H97A C97 H97C 109.5
H97B C97 H97C 109.5
C96 C98 H98A 109.5
C96 C98 H98B 109.5
H98A C98 H98B 109.5
C96 C98 H98C 109.5
H98A C98 H98C 109.5
H98B C98 H98C 109.5
C96 C99A H99A 109.5
C96 C99A H99B 109.5
H99A C99A H99B 109.5
C96 C99A H99C 109.5
H99A C99A H99C 109.5
H99B C99A H99C 109.5
C102 C100 C103 111.7(10)
C102 C100 C85 108.8(9)
C103 C100 C85 111.7(9)
C102 C100 C101 111.5(11)
C103 C100 C101 107.4(11)
C85 C100 C101 105.7(9)
C100 C101 H10A 109.5
C100 C101 H10B 109.5
H10A C101 H10B 109.5
C100 C101 H10C 109.5
H10A C101 H10C 109.5
H10B C101 H10C 109.5
C100 C102 H10D 109.5
C100 C102 H10E 109.5
H10D C102 H10E 109.5
C100 C102 H10F 109.5
H10D C102 H10F 109.5
H10E C102 H10F 109.5
C100 C103 H10G 109.5
C100 C103 H10H 109.5
H10G C103 H10H 109.5
C100 C103 H10I 109.5
H10G C103 H10I 109.5
H10H C103 H10I 109.5
CL3 C119 CL2 113.5(8)
CL3 C119 CL1 109.1(8)
CL2 C119 CL1 108.7(8)
CL3 C119 H119 108.4
CL2 C119 H119 108.4
CL1 C119 H119 108.4
CL6 C120 CL5 111.6(7)
CL6 C120 CL4 108.8(10)
CL5 C120 CL4 111.3(9)
CL6 C120 H120 108.3
CL5 C120 H120 108.3
CL4 C120 H120 108.3
CL8 C150 CL9 112.8(9)
CL8 C150 CL7 108.9(14)
CL9 C150 CL7 108.3(17)
CL8 C150 H150 108.9
CL9 C150 H150 108.9
CL7 C150 H150 108.9
CL20 C151 CL21 115.5(16)
CL20 C151 CL22 112.9(11)
CL21 C151 CL22 113.8(9)
CL20 C151 H151 104.4
CL21 C151 H151 104.4
CL22 C151 H151 104.4
CL27 C200 CL28 122(3)
CL27 C200 CL26 116(5)
CL28 C200 CL26 112(3)
CL27 C200 H200 100.1
CL28 C200 H200 100.1
CL26 C200 H200 100.1

loop_
_geom_bond_atom_site_label_1
_geom_bond_atom_site_label_2
_geom_bond_distance
CL6 C120 1.710(17)
C1A C44 1.315(11)
C1A C7 1.468(10)
C1A C2 1.494(10)
C2 C8A 1.401(10)
C2 C3A 1.407(11)
CL2 C119 1.731(15)
CL3 C119 1.719(14)
C3A C11 1.434(10)
C3A C4 1.469(11)
C4 C16 1.417(11)
C4 C5 1.419(10)
CL1 C119 1.803(17)
C5 C19 1.379(10)
C5 C6 1.492(10)
CL5 C120 1.756(19)
C6 C15 1.389(11)
C6 C7 1.395(10)
C7 C12 1.426(11)
C8A C9A 1.383(11)
C8A H8A 0.9500
CL4 C120 1.789(15)
C9A C10 1.390(13)
C9A H9A 0.9500
C10 C11 1.363(11)
C10 H10 0.9500
C11 H11 0.9500
C12 C13 1.379(12)
C12 H12 0.9500
C13 C14 1.373(13)
C13 H13 0.9500
C14 C15 1.392(11)
C14 H14 0.9500
C15 H15 0.9500
C16 C17 1.412(10)
C16 C20 1.502(9)
C17 C18 1.416(10)
C17 C26 1.496(10)
C18 C19 1.415(11)
C18 C32 1.493(11)
C19 C38 1.478(10)
C20 C21 1.369(10)
C20 C25 1.398(10)
C21 C22 1.380(11)
C21 H21 0.9500
C22 C23 1.404(12)
C22 H22 0.9500
C23 C24 1.427(12)
C23 C92 1.494(12)
C24 C25 1.359(11)
C24 H24 0.9500
C25 H25 0.9500
C26 C27 1.387(11)
C26 C31 1.397(11)
C27 C28 1.389(12)
C27 H27 0.9500
C28 C29 1.404(13)
C28 H28 0.9500
C29 C30 1.391(12)
C29 H29 0.9500
C30 C31 1.385(11)
C30 H30 0.9500
C31 H31 0.9500
C32 C33 1.376(11)
C32 C37 1.398(12)
C33 C34 1.372(11)
C33 H33 0.9500
C34 C35 1.402(14)
C34 H34 0.9500
C35 C36 1.357(14)
C35 H35 0.9500
C36 C37 1.389(12)
C36 H36 0.9500
C37 H37 0.9500
C38 C39 1.408(10)
C38 C43 1.408(10)
C39 C40 1.389(11)
C39 H39 0.9500
C40 C41 1.376(12)
C40 H40 0.9500
C41 C42 1.400(12)
C41 C88 1.518(12)
C42 C43 1.382(11)
C42 H42 0.9500
C43 H43 0.9500
C44 C45 1.266(11)
C45 C46 1.345(11)
C46 C52 1.473(10)
C46 C47 1.499(10)
C47 C57 1.385(11)
C47 C48 1.403(10)
C48 C60 1.397(11)
C48 C49 1.489(10)
C49 C61 1.405(11)
C49 C50 1.405(10)
C50 C64A 1.409(10)
C50 C51 1.497(10)
C51 C56 1.389(10)
C51 C52 1.421(11)
C52 C53 1.388(11)
C53 C54 1.374(11)
C53 H53 0.9500
C54 C55 1.399(12)
C54 H54 0.9500
C55 C56 1.369(12)
C55 H55 0.9500
C56 H56 0.9500
C57 C58 1.392(12)
C57 H57 0.9500
C58 C59 1.387(13)
C58 H58 0.9500
C59 C60 1.372(11)
C59 H59 0.9500
C60 H60 0.9500
C61 C62 1.403(10)
C61 C64 1.502(10)
C62 C63 1.412(10)
C62 C70 1.492(11)
C63 C64A 1.397(11)
C63 C76 1.509(10)
C64 C65 1.374(11)
C64 C69 1.393(11)
C64A C82 1.495(10)
C65 C66 1.402(11)
C65 H65 0.9500
C66 C67 1.427(12)
C66 H66 0.9500
C67 C68 1.350(12)
C67 C96 1.530(11)
C68 C69 1.405(10)
C68 H68 0.9500
C69 H69 0.9500
C70 C75 1.396(11)
C70 C71A 1.401(11)
C71A C72 1.412(12)
C71A H71A 0.9500
C72 C73 1.379(13)
C72 H72 0.9500
C73 C74 1.409(12)
C73 H73 0.9500
C74 C75 1.373(11)
C74 H74 0.9500
C75 H75 0.9500
C76 C77 1.373(12)
C76 C81 1.424(12)
C77 C78 1.379(12)
C77 H77 0.9500
C78 C79 1.373(14)
C78 H78 0.9500
C79 C80 1.389(13)
C79 H79 0.9500
C80 C81 1.385(11)
C80 H80 0.9500
C81 H81 0.9500
C82 C87 1.371(11)
C82 C83 1.396(12)
C83 C84 1.371(12)
C83 H83 0.9500
C84 C85 1.381(13)
C84 H84 0.9500
C85 C86 1.397(13)
C85 C100 1.544(11)
C86 C87 1.404(11)
C86 H86 0.9500
C87 H87 0.9500
C88 C89 1.515(17)
C88 C90 1.549(16)
C88 C91 1.556(16)
C89 H89A 0.9800
C89 H89B 0.9800
C89 H89C 0.9800
C90 H90A 0.9800
C90 H90B 0.9800
C90 H90C 0.9800
C91 H91A 0.9800
C91 H91B 0.9800
C91 H91C 0.9800
C92 C95 1.511(18)
C92 C94 1.529(14)
C92 C93 1.533(16)
C93 H93A 0.9800
C93 H93B 0.9800
C93 H93C 0.9800
C94 H94A 0.9800
C94 H94B 0.9800
C94 H94C 0.9800
C95 H95A 0.9800
C95 H95B 0.9800
C95 H95C 0.9800
C96 C98 1.546(19)
C96 C97 1.550(15)
C96 C99A 1.583(16)
C97 H97A 0.9800
C97 H97B 0.9800
C97 H97C 0.9800
C98 H98A 0.9800
C98 H98B 0.9800
C98 H98C 0.9800
C99A H99A 0.9800
C99A H99B 0.9800
C99A H99C 0.9800
C100 C102 1.519(17)
C100 C103 1.527(17)
C100 C101 1.561(19)
C101 H10A 0.9800
C101 H10B 0.9800
C101 H10C 0.9800
C102 H10D 0.9800
C102 H10E 0.9800
C102 H10F 0.9800
C103 H10G 0.9800
C103 H10H 0.9800
C103 H10I 0.9800
C119 H119 1.0000
C120 H120 1.0000
CL8 C150 1.73(3)
CL9 C150 1.74(3)
CL7 C150 1.77(2)
C150 H150 1.0000
CL21 C151 1.70(2)
CL20 C151 1.69(2)
C151 CL22 1.78(2)
C151 H151 1.0000
CL26 C200 1.74(6)
CL27 C200 1.61(4)
CL28 C200 1.71(6)
C200 H200 1.0000

loop_
_geom_torsion_atom_site_label_1
_geom_torsion_atom_site_label_2
_geom_torsion_atom_site_label_3
_geom_torsion_atom_site_label_4
_geom_torsion
C44 C1A C2 C8A 54.1(10)
C7 C1A C2 C8A -115.6(7)
C44 C1A C2 C3A -134.3(7)
C7 C1A C2 C3A 56.1(9)
C8A C2 C3A C11 5.0(10)
C1A C2 C3A C11 -166.5(6)
C8A C2 C3A C4 -170.8(6)
C1A C2 C3A C4 17.7(10)
C2 C3A C4 C16 127.0(7)
C11 C3A C4 C16 -48.5(9)
C2 C3A C4 C5 -54.1(9)
C11 C3A C4 C5 130.4(7)
C16 C4 C5 C19 -3.8(10)
C3A C4 C5 C19 177.4(6)
C16 C4 C5 C6 177.6(6)
C3A C4 C5 C6 -1.3(10)
C19 C5 C6 C15 51.4(9)
C4 C5 C6 C15 -130.0(7)
C19 C5 C6 C7 -121.9(7)
C4 C5 C6 C7 56.7(9)
C15 C6 C7 C12 -2.8(10)
C5 C6 C7 C12 170.5(6)
C15 C6 C7 C1A 167.8(6)
C5 C6 C7 C1A -18.9(10)
C44 C1A C7 C6 134.8(8)
C2 C1A C7 C6 -55.9(9)
C44 C1A C7 C12 -54.6(10)
C2 C1A C7 C12 114.7(7)
C3A C2 C8A C9A -3.9(11)
C1A C2 C8A C9A 167.8(7)
C2 C8A C9A C10 -0.2(12)
C8A C9A C10 C11 3.0(12)
C9A C10 C11 C3A -1.7(12)
C2 C3A C11 C10 -2.3(10)
C4 C3A C11 C10 173.4(7)
C6 C7 C12 C13 2.3(11)
C1A C7 C12 C13 -168.5(7)
C7 C12 C13 C14 1.2(12)
C12 C13 C14 C15 -4.1(12)
C7 C6 C15 C14 -0.1(10)
C5 C6 C15 C14 -173.5(7)
C13 C14 C15 C6 3.6(11)
C5 C4 C16 C17 3.3(10)
C3A C4 C16 C17 -177.8(6)
C5 C4 C16 C20 -178.5(6)
C3A C4 C16 C20 0.4(10)
C4 C16 C17 C18 -0.5(10)
C20 C16 C17 C18 -178.7(6)
C4 C16 C17 C26 175.0(6)
C20 C16 C17 C26 -3.3(9)
C16 C17 C18 C19 -2.0(10)
C26 C17 C18 C19 -177.4(6)
C16 C17 C18 C32 174.3(6)
C26 C17 C18 C32 -1.1(10)
C4 C5 C19 C18 1.4(10)
C6 C5 C19 C18 180.0(6)
C4 C5 C19 C38 -177.0(6)
C6 C5 C19 C38 1.6(10)
C17 C18 C19 C5 1.5(10)
C32 C18 C19 C5 -174.7(6)
C17 C18 C19 C38 180.0(6)
C32 C18 C19 C38 3.7(9)
C17 C16 C20 C21 113.1(8)
C4 C16 C20 C21 -65.1(9)
C17 C16 C20 C25 -65.6(9)
C4 C16 C20 C25 116.2(8)
C25 C20 C21 C22 -2.2(11)
C16 C20 C21 C22 179.1(7)
C20 C21 C22 C23 2.4(12)
C21 C22 C23 C24 -3.1(12)
C21 C22 C23 C92 177.4(8)
C22 C23 C24 C25 3.9(12)
C92 C23 C24 C25 -176.5(9)
C23 C24 C25 C20 -4.0(12)
C21 C20 C25 C24 3.0(11)
C16 C20 C25 C24 -178.2(7)
C16 C17 C26 C27 -71.8(9)
C18 C17 C26 C27 103.6(8)
C16 C17 C26 C31 102.4(8)
C18 C17 C26 C31 -82.2(9)
C31 C26 C27 C28 -1.0(11)
C17 C26 C27 C28 173.4(7)
C26 C27 C28 C29 3.0(12)
C27 C28 C29 C30 -3.1(12)
C28 C29 C30 C31 1.4(12)
C29 C30 C31 C26 0.6(11)
C27 C26 C31 C30 -0.8(10)
C17 C26 C31 C30 -175.1(7)
C19 C18 C32 C33 -109.5(8)
C17 C18 C32 C33 74.3(9)
C19 C18 C32 C37 65.4(9)
C17 C18 C32 C37 -110.8(8)
C37 C32 C33 C34 0.8(11)
C18 C32 C33 C34 175.8(7)
C32 C33 C34 C35 -0.3(11)
C33 C34 C35 C36 -0.3(12)
C34 C35 C36 C37 0.3(12)
C35 C36 C37 C32 0.2(12)
C33 C32 C37 C36 -0.8(11)
C18 C32 C37 C36 -175.9(7)
C5 C19 C38 C39 -118.8(8)
C18 C19 C38 C39 62.7(9)
C5 C19 C38 C43 60.3(9)
C18 C19 C38 C43 -118.2(7)
C43 C38 C39 C40 2.4(11)
C19 C38 C39 C40 -178.5(7)
C38 C39 C40 C41 -1.0(12)
C39 C40 C41 C42 -0.7(12)
C39 C40 C41 C88 178.6(9)
C40 C41 C42 C43 1.0(12)
C88 C41 C42 C43 -178.4(8)
C41 C42 C43 C38 0.4(12)
C39 C38 C43 C42 -2.1(11)
C19 C38 C43 C42 178.8(7)
C45 C46 C47 C57 -47.9(10)
C52 C46 C47 C57 117.0(7)
C45 C46 C47 C48 140.4(7)
C52 C46 C47 C48 -54.7(9)
C57 C47 C48 C60 -6.1(10)
C46 C47 C48 C60 165.5(6)
C57 C47 C48 C49 168.9(7)
C46 C47 C48 C49 -19.5(10)
C60 C48 C49 C61 48.6(10)
C47 C48 C49 C61 -126.2(7)
C60 C48 C49 C50 -130.3(7)
C47 C48 C49 C50 54.9(10)
C61 C49 C50 C64A 2.2(10)
C48 C49 C50 C64A -178.9(6)
C61 C49 C50 C51 -177.4(6)
C48 C49 C50 C51 1.6(10)
C49 C50 C51 C56 129.7(7)
C64A C50 C51 C56 -49.9(9)
C49 C50 C51 C52 -56.0(9)
C64A C50 C51 C52 124.5(7)
C56 C51 C52 C53 6.0(10)
C50 C51 C52 C53 -168.5(7)
C56 C51 C52 C46 -167.3(6)
C50 C51 C52 C46 18.2(10)
C45 C46 C52 C53 47.0(10)
C47 C46 C52 C53 -117.5(7)
C45 C46 C52 C51 -139.8(7)
C47 C46 C52 C51 55.7(9)
C51 C52 C53 C54 -4.4(11)
C46 C52 C53 C54 168.9(7)
C52 C53 C54 C55 -1.1(12)
C53 C54 C55 C56 4.9(12)
C54 C55 C56 C51 -3.2(12)
C52 C51 C56 C55 -2.2(10)
C50 C51 C56 C55 172.3(7)
C48 C47 C57 C58 4.0(11)
C46 C47 C57 C58 -167.7(7)
C47 C57 C58 C59 1.3(12)
C57 C58 C59 C60 -4.1(12)
C58 C59 C60 C48 1.9(12)
C47 C48 C60 C59 3.2(11)
C49 C48 C60 C59 -171.8(7)
C50 C49 C61 C62 1.0(10)
C48 C49 C61 C62 -177.9(6)
C50 C49 C61 C64 179.7(6)
C48 C49 C61 C64 0.7(10)
C49 C61 C62 C63 -3.9(10)
C64 C61 C62 C63 177.4(6)
C49 C61 C62 C70 -179.6(6)
C64 C61 C62 C70 1.7(10)
C61 C62 C63 C64A 3.6(10)
C70 C62 C63 C64A 179.2(6)
C61 C62 C63 C76 -171.6(7)
C70 C62 C63 C76 4.0(10)
C62 C61 C64 C65 -118.8(8)
C49 C61 C64 C65 62.5(9)
C62 C61 C64 C69 64.9(9)
C49 C61 C64 C69 -113.8(8)
C62 C63 C64A C50 -0.5(10)
C76 C63 C64A C50 174.8(6)
C62 C63 C64A C82 179.7(6)
C76 C63 C64A C82 -4.9(10)
C49 C50 C64A C63 -2.4(10)
C51 C50 C64A C63 177.1(6)
C49 C50 C64A C82 177.4(6)
C51 C50 C64A C82 -3.1(9)
C69 C64 C65 C66 3.7(11)
C61 C64 C65 C66 -172.7(7)
C64 C65 C66 C67 -0.7(12)
C65 C66 C67 C68 -2.4(12)
C65 C66 C67 C96 178.4(9)
C66 C67 C68 C69 2.4(13)
C96 C67 C68 C69 -178.4(9)
C65 C64 C69 C68 -3.7(12)
C61 C64 C69 C68 172.7(7)
C67 C68 C69 C64 0.6(13)
C61 C62 C70 C75 -103.2(8)
C63 C62 C70 C75 81.3(9)
C61 C62 C70 C71A 70.1(9)
C63 C62 C70 C71A -105.4(8)
C75 C70 C71A C72 -0.2(11)
C62 C70 C71A C72 -173.8(7)
C70 C71A C72 C73 0.5(12)
C71A C72 C73 C74 -0.9(12)
C72 C73 C74 C75 0.9(11)
C73 C74 C75 C70 -0.6(11)
C71A C70 C75 C74 0.2(10)
C62 C70 C75 C74 173.6(7)
C64A C63 C76 C77 -65.8(9)
C62 C63 C76 C77 109.6(8)
C64A C63 C76 C81 110.8(8)
C62 C63 C76 C81 -73.9(9)
C81 C76 C77 C78 -0.4(11)
C63 C76 C77 C78 176.2(7)
C76 C77 C78 C79 1.0(12)
C77 C78 C79 C80 -0.2(12)
C78 C79 C80 C81 -1.1(12)
C79 C80 C81 C76 1.6(11)
C77 C76 C81 C80 -0.8(11)
C63 C76 C81 C80 -177.5(7)
C63 C64A C82 C87 -62.3(9)
C50 C64A C82 C87 117.9(7)
C63 C64A C82 C83 119.6(8)
C50 C64A C82 C83 -60.2(9)
C87 C82 C83 C84 -3.0(11)
C64A C82 C83 C84 175.2(7)
C82 C83 C84 C85 1.1(13)
C83 C84 C85 C86 1.9(12)
C83 C84 C85 C100 -177.0(9)
C84 C85 C86 C87 -2.9(12)
C100 C85 C86 C87 176.0(8)
C83 C82 C87 C86 1.9(11)
C64A C82 C87 C86 -176.2(7)
C85 C86 C87 C82 1.1(11)
C40 C41 C88 C89 116.7(12)
C42 C41 C88 C89 -63.9(13)
C40 C41 C88 C90 -4.7(13)
C42 C41 C88 C90 174.7(9)
C40 C41 C88 C91 -123.3(10)
C42 C41 C88 C91 56.1(11)
C22 C23 C92 C95 -109.5(11)
C24 C23 C92 C95 71.0(12)
C22 C23 C92 C94 8.8(13)
C24 C23 C92 C94 -170.7(9)
C22 C23 C92 C93 131.0(9)
C24 C23 C92 C93 -48.5(12)
C68 C67 C96 C98 -59.3(13)
C66 C67 C96 C98 119.9(10)
C68 C67 C96 C97 173.5(10)
C66 C67 C96 C97 -7.4(15)
C68 C67 C96 C99A 55.8(12)
C66 C67 C96 C99A -125.1(9)
C84 C85 C100 C102 -54.2(13)
C86 C85 C100 C102 127.0(11)
C84 C85 C100 C103 -177.9(10)
C86 C85 C100 C103 3.2(14)
C84 C85 C100 C101 65.6(12)
C86 C85 C100 C101 -113.2(10)
